data_7200246
loop_
_publ_author_name
'Stoll, Ion'
'Brodbeck, Ralf'
'Neumann, Beate'
'Stammler, Hans-Georg'
'Mattay, Jochen'

_publ_section_title
;
 Controlling the self assembly of arene functionalised
 2-aminopyrimidines by arene-perfluoroarene interaction and by
 silver(I) complex formation
;
_journal_issue 2
_journal_name_full CrystEngComm
_journal_page_first 306
_journal_paper_doi 10.1039/b811297e
_journal_volume 11
_journal_year 2009
_chemical_formula_moiety 'C14 H11 N3'
_chemical_formula_sum 'C14 H11 N3'
_chemical_formula_weight 221.26
_chemical_name_systematic ?
_space_group_IT_number 2
_symmetry_cell_setting triclinic
_symmetry_space_group_name_Hall '-P 1'
_symmetry_space_group_name_H-M 'P -1'
_atom_sites_solution_hydrogens geom
_atom_sites_solution_primary direct
_atom_sites_solution_secondary difmap
_audit_creation_method SHELXL-97
_cell_angle_alpha 71.552(3)
_cell_angle_beta 89.896(4)
_cell_angle_gamma 87.983(4)
_cell_formula_units_Z 4
_cell_length_a 7.7717(4)
_cell_length_b 11.5440(7)
_cell_length_c 13.2696(9)
_cell_measurement_reflns_used 56710
_cell_measurement_temperature 200(2)
_cell_measurement_theta_max 25.028
_cell_measurement_theta_min 2.910
_cell_volume 1128.57(12)
_computing_cell_refinement 'HKL Scalepack (Otwinowski & Minor 1997)'
_computing_data_collection 'Collect, Bruker AXS, 2004'
_computing_data_reduction 'Denzo and Scalepack (Otwinowski & Minor, 1997)'
_computing_molecular_graphics 'SHELXTL-PLUS (1990)'
_computing_publication_material 'SHELXL-97 (Sheldrick, 1997)'
_computing_structure_refinement 'SHELXL-97 (Sheldrick, 1997)'
_computing_structure_solution 'SHELXS-97 (Sheldrick, 1990)'
_diffrn_ambient_temperature 200(2)
_diffrn_measured_fraction_theta_full 0.984
_diffrn_measured_fraction_theta_max 0.984
_diffrn_measurement_device_type KappaCCD
_diffrn_measurement_method CCD
_diffrn_radiation_monochromator graphite
_diffrn_radiation_source 'fine-focus sealed tube'
_diffrn_radiation_type MoK\a
_diffrn_radiation_wavelength 0.71073
_diffrn_reflns_av_R_equivalents 0.069
_diffrn_reflns_av_sigmaI/netI 0.0386
_diffrn_reflns_limit_h_max 9
_diffrn_reflns_limit_h_min -9
_diffrn_reflns_limit_k_max 13
_diffrn_reflns_limit_k_min -13
_diffrn_reflns_limit_l_max 15
_diffrn_reflns_limit_l_min -15
_diffrn_reflns_number 22623
_diffrn_reflns_theta_full 25.00
_diffrn_reflns_theta_max 25.00
_diffrn_reflns_theta_min 3.16
_exptl_absorpt_coefficient_mu 0.080
_exptl_absorpt_correction_T_max 0.9810
_exptl_absorpt_correction_T_min 0.9763
_exptl_absorpt_correction_type multi-scan
_exptl_absorpt_process_details 'Denzo and Scalepack (Otwinowski & Minor, 1997)'
_exptl_crystal_colour Colourless
_exptl_crystal_density_diffrn 1.302
_exptl_crystal_density_method 'not measured'
_exptl_crystal_description fragment
_exptl_crystal_F_000 464
_exptl_crystal_size_max 0.30
_exptl_crystal_size_mid 0.30
_exptl_crystal_size_min 0.24
_refine_diff_density_max 0.265
_refine_diff_density_min -0.306
_refine_diff_density_rms 0.069
_refine_ls_extinction_method none
_refine_ls_goodness_of_fit_ref 1.092
_refine_ls_hydrogen_treatment constr
_refine_ls_matrix_type full
_refine_ls_number_parameters 307
_refine_ls_number_reflns 3916
_refine_ls_number_restraints 0
_refine_ls_restrained_S_all 1.092
_refine_ls_R_factor_all 0.0788
_refine_ls_R_factor_gt 0.0676
_refine_ls_shift/su_max 0.000
_refine_ls_shift/su_mean 0.000
_refine_ls_structure_factor_coef Fsqd
_refine_ls_weighting_details 'calc w=1/[\s^2^(Fo^2^)+(0.1015P)^2^+0.4984P] where P=(Fo^2^+2Fc^2^)/3'
_refine_ls_weighting_scheme calc
_refine_ls_wR_factor_gt 0.1732
_refine_ls_wR_factor_ref 0.1825
_reflns_number_gt 3227
_reflns_number_total 3916
_reflns_threshold_expression >2sigma(I)
_cod_data_source_file b811297e.txt
_cod_data_source_block compound5
_cod_depositor_comments
;
The following automatic conversions were performed:
'_symmetry_cell_setting' value 'Triclinic' changed to 'triclinic'
according to '/home/saulius/struct/CIF-dictionaries/cif_core.dic'
dictionary named 'cif_core.dic' version 2.4.1 from 2010-06-29.

Automatic conversion script
Id: cif_fix_enum 1527 2010-12-29 10:47:43Z saulius 
;
_cod_database_code 7200246

loop_
_symmetry_equiv_pos_as_xyz
'x, y, z'
'-x, -y, -z'

loop_
_atom_site_label
_atom_site_type_symbol
_atom_site_fract_x
_atom_site_fract_y
_atom_site_fract_z
_atom_site_U_iso_or_equiv
_atom_site_adp_type
_atom_site_occupancy
_atom_site_symmetry_multiplicity
_atom_site_calc_flag
_atom_site_refinement_flags
_atom_site_disorder_assembly
_atom_site_disorder_group
N1 N 0.8638(2) 0.14920(18) 0.22325(15) 0.0360(5) Uani 1 1 d . . .
N2 N 1.0231(2) 0.0968(2) 0.37774(15) 0.0436(5) Uani 1 1 d . . .
H2A H 1.1217 0.0784 0.4126 0.052 Uiso 1 1 calc R . .
H2B H 0.9265 0.0964 0.4125 0.052 Uiso 1 1 calc R . .
N3 N 1.1704(2) 0.12496(18) 0.22090(15) 0.0362(5) Uani 1 1 d . . .
N4 N 0.6700(2) 0.13651(17) 0.47853(15) 0.0348(5) Uani 1 1 d . . .
N5 N 0.5226(2) 0.12193(19) 0.33258(15) 0.0398(5) Uani 1 1 d . . .
H5A H 0.6212 0.1052 0.3066 0.048 Uiso 1 1 calc R . .
H5B H 0.4263 0.1252 0.2969 0.048 Uiso 1 1 calc R . .
N6 N 0.3624(2) 0.16667(18) 0.46190(15) 0.0364(5) Uani 1 1 d . . .
C1 C 1.0200(3) 0.1251(2) 0.27237(18) 0.0331(5) Uani 1 1 d . . .
C2 C 1.1611(3) 0.1551(2) 0.11593(18) 0.0344(5) Uani 1 1 d . . .
H2 H 1.2653 0.1541 0.0786 0.041 Uiso 1 1 calc R . .
C3 C 1.0094(3) 0.18820(19) 0.05657(17) 0.0324(5) Uani 1 1 d . . .
C4 C 0.8628(3) 0.1818(2) 0.11819(18) 0.0356(5) Uani 1 1 d . . .
H4 H 0.7547 0.2021 0.0825 0.043 Uiso 1 1 calc R . .
C5 C 1.0036(3) 0.2230(2) -0.06059(17) 0.0328(5) Uani 1 1 d . . .
C6 C 1.0657(3) 0.1421(2) -0.11078(18) 0.0363(5) Uani 1 1 d . . .
H6 H 1.1151 0.0654 -0.0692 0.044 Uiso 1 1 calc R . .
C7 C 1.0575(3) 0.1702(2) -0.22125(19) 0.0412(6) Uani 1 1 d . . .
H7 H 1.1017 0.1129 -0.2536 0.049 Uiso 1 1 calc R . .
C8 C 0.9865(3) 0.2791(2) -0.28274(19) 0.0422(6) Uani 1 1 d . . .
H8 H 0.9802 0.2967 -0.3576 0.051 Uiso 1 1 calc R . .
C9 C 0.9219(3) 0.3666(2) -0.23605(18) 0.0378(5) Uani 1 1 d . . .
C10 C 0.8501(3) 0.4814(3) -0.2986(2) 0.0497(7) Uani 1 1 d . . .
H10 H 0.8415 0.4996 -0.3735 0.060 Uiso 1 1 calc R . .
C11 C 0.7933(4) 0.5659(3) -0.2533(2) 0.0549(7) Uani 1 1 d . . .
H11 H 0.7450 0.6423 -0.2963 0.066 Uiso 1 1 calc R . .
C12 C 0.8062(3) 0.5401(2) -0.1432(2) 0.0505(7) Uani 1 1 d . . .
H12 H 0.7676 0.5998 -0.1120 0.061 Uiso 1 1 calc R . .
C13 C 0.8733(3) 0.4306(2) -0.0800(2) 0.0428(6) Uani 1 1 d . . .
H13 H 0.8811 0.4151 -0.0055 0.051 Uiso 1 1 calc R . .
C14 C 0.9319(3) 0.3391(2) -0.12415(18) 0.0342(5) Uani 1 1 d . . .
C15 C 0.5192(3) 0.1424(2) 0.42614(18) 0.0328(5) Uani 1 1 d . . .
C16 C 0.3627(3) 0.1929(2) 0.55196(18) 0.0372(5) Uani 1 1 d . . .
H16 H 0.2549 0.2116 0.5781 0.045 Uiso 1 1 calc R . .
C17 C 0.5092(3) 0.1950(2) 0.61128(18) 0.0342(5) Uani 1 1 d . . .
C18 C 0.6609(3) 0.1610(2) 0.56981(18) 0.0352(5) Uani 1 1 d . . .
H18 H 0.7644 0.1549 0.6094 0.042 Uiso 1 1 calc R . .
C19 C 0.5035(3) 0.2236(2) 0.71242(18) 0.0354(5) Uani 1 1 d . . .
C20 C 0.5652(3) 0.1387(2) 0.80461(19) 0.0391(5) Uani 1 1 d . . .
H20 H 0.6127 0.0627 0.8021 0.047 Uiso 1 1 calc R . .
C21 C 0.5594(3) 0.1620(2) 0.90210(19) 0.0434(6) Uani 1 1 d . . .
H21 H 0.6032 0.1022 0.9646 0.052 Uiso 1 1 calc R . .
C22 C 0.4909(3) 0.2705(2) 0.90731(19) 0.0428(6) Uani 1 1 d . . .
H22 H 0.4869 0.2854 0.9737 0.051 Uiso 1 1 calc R . .
C23 C 0.4260(3) 0.3606(2) 0.81549(19) 0.0394(6) Uani 1 1 d . . .
C24 C 0.3541(3) 0.4742(3) 0.8193(2) 0.0500(7) Uani 1 1 d . . .
H24 H 0.3464 0.4890 0.8856 0.060 Uiso 1 1 calc R . .
C25 C 0.2962(3) 0.5619(3) 0.7296(3) 0.0562(7) Uani 1 1 d . . .
H25 H 0.2480 0.6371 0.7336 0.067 Uiso 1 1 calc R . .
C26 C 0.3076(3) 0.5413(2) 0.6313(2) 0.0534(7) Uani 1 1 d . . .
H26 H 0.2684 0.6032 0.5688 0.064 Uiso 1 1 calc R . .
C27 C 0.3746(3) 0.4331(2) 0.6243(2) 0.0432(6) Uani 1 1 d . . .
H27 H 0.3816 0.4209 0.5569 0.052 Uiso 1 1 calc R . .
C28 C 0.4339(3) 0.3390(2) 0.71613(18) 0.0359(5) Uani 1 1 d . . .

loop_
_atom_site_aniso_label
_atom_site_aniso_U_11
_atom_site_aniso_U_22
_atom_site_aniso_U_33
_atom_site_aniso_U_23
_atom_site_aniso_U_13
_atom_site_aniso_U_12
N1 0.0257(9) 0.0472(12) 0.0362(11) -0.0149(9) -0.0004(7) 0.0006(8)
N2 0.0269(10) 0.0690(14) 0.0329(11) -0.0137(10) -0.0001(8) 0.0042(9)
N3 0.0259(9) 0.0454(11) 0.0361(11) -0.0116(9) 0.0002(7) 0.0025(8)
N4 0.0267(9) 0.0410(11) 0.0371(11) -0.0131(8) 0.0000(7) 0.0001(8)
N5 0.0253(9) 0.0589(13) 0.0396(11) -0.0217(10) 0.0010(8) 0.0003(8)
N6 0.0264(9) 0.0470(12) 0.0362(11) -0.0140(9) 0.0005(7) 0.0013(8)
C1 0.0251(11) 0.0368(12) 0.0373(12) -0.0117(10) 0.0003(9) 0.0013(9)
C2 0.0269(11) 0.0402(13) 0.0356(12) -0.0116(10) 0.0035(9) 0.0000(9)
C3 0.0297(11) 0.0311(12) 0.0366(12) -0.0113(9) -0.0004(9) 0.0000(8)
C4 0.0266(11) 0.0444(13) 0.0370(13) -0.0149(10) -0.0041(9) 0.0025(9)
C5 0.0278(11) 0.0355(12) 0.0344(12) -0.0095(9) 0.0012(9) -0.0037(9)
C6 0.0339(12) 0.0380(13) 0.0370(13) -0.0115(10) 0.0045(9) -0.0032(9)
C7 0.0387(13) 0.0484(15) 0.0405(14) -0.0190(11) 0.0100(10) -0.0095(11)
C8 0.0410(13) 0.0549(15) 0.0312(12) -0.0131(11) 0.0038(10) -0.0129(11)
C9 0.0316(11) 0.0429(13) 0.0367(13) -0.0088(10) -0.0002(9) -0.0083(10)
C10 0.0442(14) 0.0525(16) 0.0438(15) -0.0025(12) -0.0063(11) -0.0071(12)
C11 0.0502(16) 0.0422(15) 0.0620(18) -0.0022(13) -0.0089(13) 0.0001(12)
C12 0.0488(15) 0.0393(14) 0.0615(18) -0.0138(12) -0.0043(12) 0.0019(11)
C13 0.0398(13) 0.0424(14) 0.0472(15) -0.0155(11) -0.0030(10) -0.0031(10)
C14 0.0274(11) 0.0362(12) 0.0391(13) -0.0117(10) -0.0013(9) -0.0050(9)
C15 0.0265(11) 0.0361(12) 0.0352(12) -0.0102(9) 0.0004(9) -0.0012(9)
C16 0.0286(11) 0.0461(14) 0.0358(12) -0.0122(10) 0.0036(9) 0.0036(9)
C17 0.0310(11) 0.0336(12) 0.0367(12) -0.0096(10) 0.0008(9) 0.0008(9)
C18 0.0286(11) 0.0381(13) 0.0391(13) -0.0126(10) -0.0028(9) 0.0010(9)
C19 0.0291(11) 0.0406(13) 0.0378(13) -0.0141(10) 0.0033(9) -0.0029(9)
C20 0.0336(12) 0.0429(13) 0.0416(13) -0.0146(10) -0.0013(10) 0.0012(10)
C21 0.0394(13) 0.0530(15) 0.0359(13) -0.0111(11) -0.0043(10) -0.0043(11)
C22 0.0376(12) 0.0578(16) 0.0372(13) -0.0202(12) 0.0050(10) -0.0111(11)
C23 0.0303(11) 0.0472(14) 0.0449(14) -0.0198(11) 0.0084(10) -0.0082(10)
C24 0.0443(14) 0.0522(16) 0.0625(18) -0.0306(14) 0.0130(12) -0.0081(12)
C25 0.0463(15) 0.0451(15) 0.083(2) -0.0287(15) 0.0128(14) -0.0030(12)
C26 0.0507(15) 0.0381(14) 0.0666(19) -0.0102(13) 0.0035(13) 0.0002(11)
C27 0.0436(13) 0.0395(14) 0.0456(14) -0.0119(11) 0.0063(11) -0.0036(10)
C28 0.0275(11) 0.0389(13) 0.0413(13) -0.0125(10) 0.0053(9) -0.0049(9)

loop_
_atom_type_symbol
_atom_type_description
_atom_type_scat_dispersion_real
_atom_type_scat_dispersion_imag
_atom_type_scat_source
C C 0.0033 0.0016 'International Tables Vol C Tables 4.2.6.8 and 6.1.1.4'
H H 0.0000 0.0000 'International Tables Vol C Tables 4.2.6.8 and 6.1.1.4'
N N 0.0061 0.0033 'International Tables Vol C Tables 4.2.6.8 and 6.1.1.4'

loop_
_geom_angle_atom_site_label_1
_geom_angle_atom_site_label_2
_geom_angle_atom_site_label_3
_geom_angle
_geom_angle_site_symmetry_1
_geom_angle_site_symmetry_3
_geom_angle_publ_flag
C4 N1 C1 116.79(18) . . ?
C1 N2 H2A 120.0 . . ?
C1 N2 H2B 120.0 . . ?
H2A N2 H2B 120.0 . . ?
C2 N3 C1 116.60(18) . . ?
C18 N4 C15 116.09(18) . . ?
C15 N5 H5A 120.0 . . ?
C15 N5 H5B 120.0 . . ?
H5A N5 H5B 120.0 . . ?
C16 N6 C15 115.92(18) . . ?
N2 C1 N3 118.78(19) . . ?
N2 C1 N1 117.34(19) . . ?
N3 C1 N1 123.9(2) . . ?
N3 C2 C3 124.59(19) . . ?
N3 C2 H2 117.7 . . ?
C3 C2 H2 117.7 . . ?
C4 C3 C2 113.6(2) . . ?
C4 C3 C5 123.05(19) . . ?
C2 C3 C5 123.31(19) . . ?
N1 C4 C3 124.39(19) . . ?
N1 C4 H4 117.8 . . ?
C3 C4 H4 117.8 . . ?
C6 C5 C14 118.7(2) . . ?
C6 C5 C3 120.0(2) . . ?
C14 C5 C3 121.31(19) . . ?
C5 C6 C7 121.6(2) . . ?
C5 C6 H6 119.2 . . ?
C7 C6 H6 119.2 . . ?
C8 C7 C6 120.4(2) . . ?
C8 C7 H7 119.8 . . ?
C6 C7 H7 119.8 . . ?
C7 C8 C9 120.6(2) . . ?
C7 C8 H8 119.7 . . ?
C9 C8 H8 119.7 . . ?
C10 C9 C14 119.3(2) . . ?
C10 C9 C8 121.6(2) . . ?
C14 C9 C8 119.1(2) . . ?
C11 C10 C9 121.1(3) . . ?
C11 C10 H10 119.5 . . ?
C9 C10 H10 119.5 . . ?
C10 C11 C12 119.8(2) . . ?
C10 C11 H11 120.1 . . ?
C12 C11 H11 120.1 . . ?
C13 C12 C11 121.0(3) . . ?
C13 C12 H12 119.5 . . ?
C11 C12 H12 119.5 . . ?
C12 C13 C14 121.0(2) . . ?
C12 C13 H13 119.5 . . ?
C14 C13 H13 119.5 . . ?
C9 C14 C13 117.9(2) . . ?
C9 C14 C5 119.4(2) . . ?
C13 C14 C5 122.7(2) . . ?
N5 C15 N4 118.23(19) . . ?
N5 C15 N6 116.87(19) . . ?
N4 C15 N6 124.9(2) . . ?
N6 C16 C17 124.8(2) . . ?
N6 C16 H16 117.6 . . ?
C17 C16 H16 117.6 . . ?
C16 C17 C18 113.8(2) . . ?
C16 C17 C19 123.05(19) . . ?
C18 C17 C19 123.1(2) . . ?
N4 C18 C17 124.3(2) . . ?
N4 C18 H18 117.9 . . ?
C17 C18 H18 117.9 . . ?
C20 C19 C28 119.2(2) . . ?
C20 C19 C17 120.0(2) . . ?
C28 C19 C17 120.9(2) . . ?
C19 C20 C21 121.5(2) . . ?
C19 C20 H20 119.3 . . ?
C21 C20 H20 119.3 . . ?
C22 C21 C20 120.1(2) . . ?
C22 C21 H21 120.0 . . ?
C20 C21 H21 120.0 . . ?
C21 C22 C23 120.9(2) . . ?
C21 C22 H22 119.6 . . ?
C23 C22 H22 119.6 . . ?
C22 C23 C28 119.6(2) . . ?
C22 C23 C24 121.7(2) . . ?
C28 C23 C24 118.7(2) . . ?
C25 C24 C23 121.2(3) . . ?
C25 C24 H24 119.4 . . ?
C23 C24 H24 119.4 . . ?
C24 C25 C26 119.9(3) . . ?
C24 C25 H25 120.0 . . ?
C26 C25 H25 120.0 . . ?
C27 C26 C25 120.7(3) . . ?
C27 C26 H26 119.6 . . ?
C25 C26 H26 119.6 . . ?
C26 C27 C28 121.0(3) . . ?
C26 C27 H27 119.5 . . ?
C28 C27 H27 119.5 . . ?
C27 C28 C23 118.4(2) . . ?
C27 C28 C19 122.7(2) . . ?
C23 C28 C19 118.8(2) . . ?

loop_
_geom_bond_atom_site_label_1
_geom_bond_atom_site_label_2
_geom_bond_distance
_geom_bond_site_symmetry_2
_geom_bond_publ_flag
N1 C4 1.324(3) . ?
N1 C1 1.357(3) . ?
N2 C1 1.331(3) . ?
N2 H2A 0.8800 . ?
N2 H2B 0.8800 . ?
N3 C2 1.326(3) . ?
N3 C1 1.353(3) . ?
N4 C18 1.329(3) . ?
N4 C15 1.352(3) . ?
N5 C15 1.335(3) . ?
N5 H5A 0.8800 . ?
N5 H5B 0.8800 . ?
N6 C16 1.322(3) . ?
N6 C15 1.359(3) . ?
C2 C3 1.392(3) . ?
C2 H2 0.9500 . ?
C3 C4 1.392(3) . ?
C3 C5 1.478(3) . ?
C4 H4 0.9500 . ?
C5 C6 1.382(3) . ?
C5 C14 1.432(3) . ?
C6 C7 1.399(3) . ?
C6 H6 0.9500 . ?
C7 C8 1.361(4) . ?
C7 H7 0.9500 . ?
C8 C9 1.420(4) . ?
C8 H8 0.9500 . ?
C9 C10 1.418(3) . ?
C9 C14 1.418(3) . ?
C10 C11 1.359(4) . ?
C10 H10 0.9500 . ?
C11 C12 1.399(4) . ?
C11 H11 0.9500 . ?
C12 C13 1.363(4) . ?
C12 H12 0.9500 . ?
C13 C14 1.422(3) . ?
C13 H13 0.9500 . ?
C16 C17 1.391(3) . ?
C16 H16 0.9500 . ?
C17 C18 1.396(3) . ?
C17 C19 1.480(3) . ?
C18 H18 0.9500 . ?
C19 C20 1.377(3) . ?
C19 C28 1.436(3) . ?
C20 C21 1.402(3) . ?
C20 H20 0.9500 . ?
C21 C22 1.365(4) . ?
C21 H21 0.9500 . ?
C22 C23 1.409(4) . ?
C22 H22 0.9500 . ?
C23 C28 1.418(3) . ?
C23 C24 1.423(4) . ?
C24 C25 1.361(4) . ?
C24 H24 0.9500 . ?
C25 C26 1.400(4) . ?
C25 H25 0.9500 . ?
C26 C27 1.367(4) . ?
C26 H26 0.9500 . ?
C27 C28 1.416(3) . ?
C27 H27 0.9500 . ?
